data_2238142
loop_
_publ_author_name
'Mammadova, Gunay Z.'
'Ismaylova, Sheyda R.'
'Matsulevich, Zhanna V.'
'Osmanov, Vladimir K.'
'Borisov, Alexander V.'
'Khrustalev, Victor N.'

_publ_section_title
;
 Dichloridobis(pyridine-2-selenolato-\k^2^<i>N</i>,<i>Se</i>)tin(IV)
;
_journal_coeditor_code CV5413
_journal_issue 7
_journal_name_full 'Acta Crystallographica Section E'
_journal_page_first m364
_journal_page_last m365
_journal_paper_doi 10.1107/S1600536813014657
_journal_volume 69
_journal_year 2013
_chemical_formula_iupac '[Sn Cl2 (C5 H4 N Se)2]'
_chemical_formula_moiety 'C10 H8 Cl2 N2 Se2 Sn'
_chemical_formula_sum 'C10 H8 Cl2 N2 Se2 Sn'
_chemical_formula_weight 503.69
_chemical_name_systematic
;
Dichloridobis(pyridine-2-selenolato-\k^2^<i>N</i>,<i>Se</i>)tin(IV)
;
_space_group_IT_number 15
_symmetry_cell_setting monoclinic
_symmetry_space_group_name_Hall '-C 2yc'
_symmetry_space_group_name_H-M 'C 1 2/c 1'
_atom_sites_solution_hydrogens geom
_atom_sites_solution_primary direct
_atom_sites_solution_secondary difmap
_audit_creation_method SHELXL97
_cell_angle_alpha 90.00
_cell_angle_beta 100.1940(10)
_cell_angle_gamma 90.00
_cell_formula_units_Z 4
_cell_length_a 6.5174(4)
_cell_length_b 13.1221(8)
_cell_length_c 16.3066(9)
_cell_measurement_reflns_used 4192
_cell_measurement_temperature 100(2)
_cell_measurement_theta_max 32.35
_cell_measurement_theta_min 2.54
_cell_volume 1372.56(14)
_computing_cell_refinement 'SAINT (Bruker, 2001)'
_computing_data_collection 'APEX2 (Bruker, 2005)'
_computing_data_reduction 'SAINT (Bruker, 2001)'
_computing_molecular_graphics 'SHELXTL (Sheldrick, 2008)'
_computing_publication_material 'SHELXTL (Sheldrick, 2008)'
_computing_structure_refinement 'SHELXTL (Sheldrick, 2008)'
_computing_structure_solution 'SHELXTL (Sheldrick, 2008)'
_diffrn_ambient_temperature 100(2)
_diffrn_measured_fraction_theta_full 0.997
_diffrn_measured_fraction_theta_max 0.997
_diffrn_measurement_device_type 'Bruker APEXII CCD'
_diffrn_measurement_method '\f and \w scans'
_diffrn_radiation_monochromator graphite
_diffrn_radiation_source 'fine-focus sealed tube'
_diffrn_radiation_type MoK\a
_diffrn_radiation_wavelength 0.71073
_diffrn_reflns_av_R_equivalents 0.0309
_diffrn_reflns_av_sigmaI/netI 0.0270
_diffrn_reflns_limit_h_max 9
_diffrn_reflns_limit_h_min -9
_diffrn_reflns_limit_k_max 19
_diffrn_reflns_limit_k_min -19
_diffrn_reflns_limit_l_max 24
_diffrn_reflns_limit_l_min -24
_diffrn_reflns_number 9918
_diffrn_reflns_theta_full 32.45
_diffrn_reflns_theta_max 32.45
_diffrn_reflns_theta_min 2.54
_exptl_absorpt_coefficient_mu 7.532
_exptl_absorpt_correction_T_max 0.398
_exptl_absorpt_correction_T_min 0.344
_exptl_absorpt_correction_type multi-scan
_exptl_absorpt_process_details '(SADABS; Sheldrick, 2003)'
_exptl_crystal_colour yellow
_exptl_crystal_density_diffrn 2.438
_exptl_crystal_density_method 'not measured'
_exptl_crystal_description prism
_exptl_crystal_F_000 936
_exptl_crystal_size_max 0.18
_exptl_crystal_size_mid 0.15
_exptl_crystal_size_min 0.15
_refine_diff_density_max 0.786
_refine_diff_density_min -0.867
_refine_ls_extinction_method none
_refine_ls_goodness_of_fit_ref 1.001
_refine_ls_hydrogen_treatment constr
_refine_ls_matrix_type full
_refine_ls_number_parameters 78
_refine_ls_number_reflns 2464
_refine_ls_number_restraints 0
_refine_ls_restrained_S_all 1.001
_refine_ls_R_factor_all 0.0334
_refine_ls_R_factor_gt 0.0259
_refine_ls_shift/su_max 0.001
_refine_ls_shift/su_mean 0.000
_refine_ls_structure_factor_coef Fsqd
_refine_ls_weighting_details 'calc w = 1/[\s^2^(Fo^2^)+(0.037P)^2^] where P=(Fo^2^+2Fc^2^)/3'
_refine_ls_weighting_scheme calc
_refine_ls_wR_factor_gt 0.0591
_refine_ls_wR_factor_ref 0.0626
_reflns_number_gt 2149
_reflns_number_total 2464
_reflns_threshold_expression I>2\s(I)
_cod_data_source_file cv5413.cif
_cod_data_source_block I
_cod_original_sg_symbol_H-M 'C 2/c'
_cod_database_code 2238142
_cod_database_fobs_code 2238142

loop_
_symmetry_equiv_pos_as_xyz
'x, y, z'
'-x, y, -z+1/2'
'x+1/2, y+1/2, z'
'-x+1/2, y+1/2, -z+1/2'
'-x, -y, -z'
'x, -y, z-1/2'
'-x+1/2, -y+1/2, -z'
'x+1/2, -y+1/2, z-1/2'

loop_
_atom_site_type_symbol
_atom_site_label
_atom_site_fract_x
_atom_site_fract_y
_atom_site_fract_z
_atom_site_U_iso_or_equiv
_atom_site_adp_type
_atom_site_calc_flag
_atom_site_refinement_flags
_atom_site_occupancy
_atom_site_symmetry_multiplicity
Sn Sn1 0.5000 0.622617(17) 0.2500 0.01852(6) Uani d S 1 2
Se Se1 0.16999(4) 0.584912(19) 0.140130(15) 0.02190(7) Uani d . 1 1
Cl Cl1 0.67676(9) 0.74412(5) 0.17723(4) 0.02544(12) Uani d . 1 1
N N1 0.5494(3) 0.49464(16) 0.16204(12) 0.0204(4) Uani d . 1 1
C C2 0.3618(4) 0.48906(18) 0.11081(14) 0.0209(4) Uani d . 1 1
C C3 0.3249(4) 0.41919(19) 0.04601(16) 0.0237(5) Uani d . 1 1
H H3 0.1933 0.4158 0.0101 0.028 Uiso calc R 1 1
C C4 0.4867(4) 0.35439(19) 0.03530(16) 0.0263(5) Uani d . 1 1
H H4 0.4663 0.3060 -0.0087 0.032 Uiso calc R 1 1
C C5 0.6780(4) 0.35981(19) 0.08840(17) 0.0257(5) Uani d . 1 1
H H5 0.7885 0.3153 0.0814 0.031 Uiso calc R 1 1
C C6 0.7045(4) 0.4308(2) 0.15137(16) 0.0235(5) Uani d . 1 1
H H6 0.8348 0.4350 0.1881 0.028 Uiso calc R 1 1

loop_
_atom_site_aniso_label
_atom_site_aniso_U_11
_atom_site_aniso_U_22
_atom_site_aniso_U_33
_atom_site_aniso_U_12
_atom_site_aniso_U_13
_atom_site_aniso_U_23
Sn1 0.01985(11) 0.01864(11) 0.01647(10) 0.000 0.00155(8) 0.000
Se1 0.01990(12) 0.02333(13) 0.02113(12) 0.00098(8) -0.00005(9) -0.00003(8)
Cl1 0.0290(3) 0.0255(3) 0.0217(3) -0.0056(2) 0.0040(2) 0.0025(2)
N1 0.0221(9) 0.0210(9) 0.0176(9) -0.0009(7) 0.0018(7) 0.0003(7)
C2 0.0218(10) 0.0201(10) 0.0203(10) -0.0017(8) 0.0026(8) 0.0022(8)
C3 0.0270(11) 0.0237(11) 0.0191(11) -0.0029(9) 0.0001(9) 0.0003(8)
C4 0.0353(13) 0.0206(11) 0.0231(11) -0.0035(9) 0.0055(10) -0.0029(9)
C5 0.0317(12) 0.0215(11) 0.0247(12) 0.0035(9) 0.0074(10) 0.0004(9)
C6 0.0245(11) 0.0239(11) 0.0227(11) 0.0007(9) 0.0054(9) 0.0033(9)

loop_
_atom_type_symbol
_atom_type_description
_atom_type_scat_dispersion_real
_atom_type_scat_dispersion_imag
_atom_type_scat_source
C C 0.0033 0.0016 'International Tables Vol C Tables 4.2.6.8 and 6.1.1.4'
H H 0.0000 0.0000 'International Tables Vol C Tables 4.2.6.8 and 6.1.1.4'
N N 0.0061 0.0033 'International Tables Vol C Tables 4.2.6.8 and 6.1.1.4'
Cl Cl 0.1484 0.1585 'International Tables Vol C Tables 4.2.6.8 and 6.1.1.4'
Se Se -0.0929 2.2259 'International Tables Vol C Tables 4.2.6.8 and 6.1.1.4'
Sn Sn -0.6537 1.4246 'International Tables Vol C Tables 4.2.6.8 and 6.1.1.4'

loop_
_geom_angle_atom_site_label_1
_geom_angle_atom_site_label_2
_geom_angle_atom_site_label_3
_geom_angle_site_symmetry_1
_geom_angle_site_symmetry_3
_geom_angle
N1 Sn1 N1 . 2_655 84.47(10)
N1 Sn1 Cl1 . . 92.57(5)
N1 Sn1 Cl1 2_655 . 159.83(5)
Cl1 Sn1 Cl1 . 2_655 96.75(3)
N1 Sn1 Se1 . . 67.34(5)
N1 Sn1 Se1 2_655 . 95.89(5)
Cl1 Sn1 Se1 . . 101.376(16)
Cl1 Sn1 Se1 2_655 . 93.231(16)
N1 Sn1 Se1 . 2_655 95.89(5)
Se1 Sn1 Se1 . 2_655 157.988(15)
C2 Se1 Sn1 . . 78.30(7)
C6 N1 C2 . . 120.2(2)
C6 N1 Sn1 . . 137.34(17)
C2 N1 Sn1 . . 102.49(15)
N1 C2 C3 . . 121.4(2)
N1 C2 Se1 . . 111.86(17)
C3 C2 Se1 . . 126.74(19)
C2 C3 C4 . . 117.9(2)
C2 C3 H3 . . 121.1
C4 C3 H3 . . 121.1
C5 C4 C3 . . 120.5(2)
C5 C4 H4 . . 119.7
C3 C4 H4 . . 119.7
C6 C5 C4 . . 118.8(2)
C6 C5 H5 . . 120.6
C4 C5 H5 . . 120.6
N1 C6 C5 . . 121.3(2)
N1 C6 H6 . . 119.4
C5 C6 H6 . . 119.4

loop_
_geom_bond_atom_site_label_1
_geom_bond_atom_site_label_2
_geom_bond_distance
Sn1 N1 2.268(2)
Sn1 Cl1 2.4002(6)
Sn1 Se1 2.5917(3)
Se1 C2 1.893(2)
N1 C6 1.348(3)
N1 C2 1.355(3)
C2 C3 1.388(3)
C3 C4 1.389(4)
C3 H3 0.9500
C4 C5 1.388(4)
C4 H4 0.9500
C5 C6 1.375(4)
C5 H5 0.9500
C6 H6 0.9500

loop_
_geom_hbond_atom_site_label_D
_geom_hbond_atom_site_label_H
_geom_hbond_atom_site_label_A
_geom_hbond_site_symmetry_A
_geom_hbond_distance_DH
_geom_hbond_distance_HA
_geom_hbond_distance_DA
_geom_hbond_angle_DHA
_geom_hbond_publ_flag
C4 H4 Cl1 5_665 0.95 2.82 3.675(3) 151 yes

loop_
_geom_torsion_atom_site_label_1
_geom_torsion_atom_site_label_2
_geom_torsion_atom_site_label_3
_geom_torsion_atom_site_label_4
_geom_torsion_site_symmetry_1
_geom_torsion
N1 Sn1 Se1 C2 . -0.40(9)
N1 Sn1 Se1 C2 2_655 -81.89(9)
Cl1 Sn1 Se1 C2 . 87.63(7)
Cl1 Sn1 Se1 C2 2_655 -174.81(7)
Se1 Sn1 Se1 C2 2_655 -43.00(7)
N1 Sn1 N1 C6 2_655 -80.3(2)
Cl1 Sn1 N1 C6 . 79.7(2)
Cl1 Sn1 N1 C6 2_655 -162.64(17)
Se1 Sn1 N1 C6 . -179.0(3)
Se1 Sn1 N1 C6 2_655 -13.8(2)
N1 Sn1 N1 C2 2_655 99.31(15)
Cl1 Sn1 N1 C2 . -100.69(14)
Cl1 Sn1 N1 C2 2_655 16.9(3)
Se1 Sn1 N1 C2 . 0.56(12)
Se1 Sn1 N1 C2 2_655 165.79(14)
C6 N1 C2 C3 . -0.8(3)
Sn1 N1 C2 C3 . 179.55(19)
C6 N1 C2 Se1 . 178.91(17)
Sn1 N1 C2 Se1 . -0.77(17)
Sn1 Se1 C2 N1 . 0.67(15)
Sn1 Se1 C2 C3 . -179.7(2)
N1 C2 C3 C4 . 0.3(4)
Se1 C2 C3 C4 . -179.38(18)
C2 C3 C4 C5 . 0.3(4)
C3 C4 C5 C6 . -0.4(4)
C2 N1 C6 C5 . 0.7(4)
Sn1 N1 C6 C5 . -179.76(18)
C4 C5 C6 N1 . -0.1(4)
